data_7246688
loop_
_publ_author_name
'Vaganova, Tamara A.'
'Gatilov, Yurij V.'
'Kryuchkova, Natalia A.'
'Pishchur, Denis P.'
'Zhukovets, Anastasia A.'
'Malykhin, Evgenij V.'

_publ_section_title
;
 How does the combination of the nitro group and fluorine atoms affect the
 (co)crystallization behaviour of arylenediamines?
;
_journal_issue 22
_journal_name_full CrystEngComm
_journal_page_first 3284
_journal_page_last 3298
_journal_paper_doi 10.1039/D3CE00327B
_journal_volume 25
_journal_year 2023
_chemical_formula_moiety 'C6 H6 F N3 O2'
_chemical_formula_sum 'C6 H6 F N3 O2'
_chemical_formula_weight 171.14
_chemical_melting_point 494.4
_chemical_name_systematic 4-fluoro-6-nitrobenzene-1,3-diamine
_space_group_crystal_system monoclinic
_space_group_IT_number 14
_space_group_name_Hall '-P 2yn'
_space_group_name_H-M_alt 'P 1 21/n 1'
_atom_sites_solution_hydrogens mixed
_atom_sites_solution_primary direct
_atom_sites_solution_secondary difmap
_audit_creation_method SHELXL-2018/3
_audit_update_record
;
2023-04-04 deposited with the CCDC.	2023-04-27 downloaded from the CCDC.
;
_cell_angle_alpha 90
_cell_angle_beta 93.8990(17)
_cell_angle_gamma 90
_cell_formula_units_Z 4
_cell_length_a 4.5277(2)
_cell_length_b 11.3347(6)
_cell_length_c 13.8350(7)
_cell_measurement_reflns_used 5119
_cell_measurement_temperature 296(2)
_cell_measurement_theta_max 27.19
_cell_measurement_theta_min 2.33
_cell_volume 708.37(6)
_computing_cell_refinement 'Bruker SAINT'
_computing_data_collection 'Bruker APEX2'
_computing_data_reduction 'Bruker SAINT'
_computing_molecular_graphics 'Bruker SHELXTL'
_computing_publication_material 'Bruker SHELXTL'
_computing_structure_refinement 'SHELXL-2018/3 (Sheldrick, 2018)'
_computing_structure_solution 'SHELXS-97 (Sheldrick 2008)'
_diffrn_ambient_temperature 296(2)
_diffrn_measured_fraction_theta_full 0.996
_diffrn_measured_fraction_theta_max 0.996
_diffrn_measurement_device_type 'Bruker APEX-II CCD'
_diffrn_measurement_method '\f and \w scans'
_diffrn_radiation_type MoK\a
_diffrn_radiation_wavelength 0.71073
_diffrn_reflns_av_R_equivalents 0.0488
_diffrn_reflns_av_unetI/netI 0.0320
_diffrn_reflns_Laue_measured_fraction_full 0.996
_diffrn_reflns_Laue_measured_fraction_max 0.996
_diffrn_reflns_limit_h_max 5
_diffrn_reflns_limit_h_min -5
_diffrn_reflns_limit_k_max 14
_diffrn_reflns_limit_k_min -13
_diffrn_reflns_limit_l_max 17
_diffrn_reflns_limit_l_min -17
_diffrn_reflns_number 7480
_diffrn_reflns_point_group_measured_fraction_full 0.996
_diffrn_reflns_point_group_measured_fraction_max 0.996
_diffrn_reflns_theta_full 25.242
_diffrn_reflns_theta_max 27.190
_diffrn_reflns_theta_min 2.325
_exptl_absorpt_coefficient_mu 0.140
_exptl_absorpt_correction_T_max 0.9583
_exptl_absorpt_correction_T_min 0.8691
_exptl_absorpt_correction_type multi-scan
_exptl_absorpt_process_details SADABS-2016/2
_exptl_crystal_colour yellow
_exptl_crystal_density_diffrn 1.605
_exptl_crystal_description prism
_exptl_crystal_F_000 352
_exptl_crystal_size_max 0.490
_exptl_crystal_size_mid 0.430
_exptl_crystal_size_min 0.140
_refine_diff_density_max 0.320
_refine_diff_density_min -0.241
_refine_diff_density_rms 0.046
_refine_ls_extinction_method none
_refine_ls_goodness_of_fit_ref 1.047
_refine_ls_hydrogen_treatment mixed
_refine_ls_matrix_type full
_refine_ls_number_parameters 125
_refine_ls_number_reflns 1571
_refine_ls_number_restraints 4
_refine_ls_restrained_S_all 1.046
_refine_ls_R_factor_all 0.0480
_refine_ls_R_factor_gt 0.0411
_refine_ls_shift/su_max 0.000
_refine_ls_shift/su_mean 0.000
_refine_ls_structure_factor_coef Fsqd
_refine_ls_weighting_details 'w=1/[\s^2^(Fo^2^)+(0.0624P)^2^+0.2272P] where P=(Fo^2^+2Fc^2^)/3'
_refine_ls_weighting_scheme calc
_refine_ls_wR_factor_gt 0.1123
_refine_ls_wR_factor_ref 0.1229
_reflns_Friedel_coverage 0.000
_reflns_number_gt 1337
_reflns_number_total 1571
_reflns_threshold_expression 'I > 2\s(I)'
_cod_data_source_file d3ce00327b2.cif
_cod_data_source_block C-a_14_3mal
_cod_depositor_comments 'Adding full bibliography for 7246683--7246691.cif.'
_cod_original_sg_symbol_H-M 'P 21/n'
_cod_database_code 7246688
_shelx_shelxl_version_number 2018/3
_shelx_space_group_comment
;
The symmetry employed for this shelxl refinement is uniquely defined
by the following loop, which should always be used as a source of
symmetry information in preference to the above space-group names.
They are only intended as comments.
;
_shelx_estimated_absorpt_t_min 0.935
_shelx_estimated_absorpt_t_max 0.981

loop_
_space_group_symop_operation_xyz
'x, y, z'
'-x+1/2, y+1/2, -z+1/2'
'-x, -y, -z'
'x-1/2, -y-1/2, z-1/2'

loop_
_atom_site_label
_atom_site_type_symbol
_atom_site_fract_x
_atom_site_fract_y
_atom_site_fract_z
_atom_site_U_iso_or_equiv
_atom_site_adp_type
_atom_site_occupancy
_atom_site_site_symmetry_order
_atom_site_calc_flag
_atom_site_refinement_flags_posn
_atom_site_refinement_flags_adp
_atom_site_refinement_flags_occupancy
_atom_site_disorder_assembly
_atom_site_disorder_group
F1 F 0.0156(2) 0.53652(9) 0.63995(7) 0.0538(3) Uani 1 1 d . . . . .
N1 N 0.8266(3) 0.18061(11) 0.71456(9) 0.0378(3) Uani 1 1 d D . . . .
H1B H 0.900(4) 0.1795(17) 0.7756(11) 0.053(5) Uiso 1 1 d D . . . .
H1A H 0.927(4) 0.1467(15) 0.6687(12) 0.046(5) Uiso 1 1 d D . . . .
O1 O 0.5293(3) 0.27204(13) 0.43252(8) 0.0633(4) Uani 1 1 d . . . . .
C1 C 0.5268(3) 0.29901(12) 0.59630(9) 0.0312(3) Uani 1 1 d . . . . .
O2 O 0.7946(3) 0.15391(12) 0.52457(8) 0.0606(4) Uani 1 1 d . . . . .
C2 C 0.6307(3) 0.26882(11) 0.69234(9) 0.0283(3) Uani 1 1 d . . . . .
N2 N 0.1960(3) 0.48371(11) 0.82588(9) 0.0388(3) Uani 1 1 d D . . . .
H2A H 0.223(4) 0.4533(17) 0.8851(12) 0.056(5) Uiso 1 1 d D . . . .
H2B H 0.039(4) 0.5287(17) 0.8121(15) 0.057(6) Uiso 1 1 d D . . . .
C3 C 0.5137(3) 0.33240(12) 0.76794(9) 0.0306(3) Uani 1 1 d . . . . .
H3 H 0.578299 0.313908 0.831377 0.037 Uiso 1 1 calc R U . . .
N3 N 0.6220(3) 0.23923(12) 0.51427(8) 0.0407(3) Uani 1 1 d . . . . .
C4 C 0.3068(3) 0.42126(11) 0.75243(9) 0.0297(3) Uani 1 1 d . . . . .
C5 C 0.2177(3) 0.44865(12) 0.65499(10) 0.0344(3) Uani 1 1 d . . . . .
C6 C 0.3206(3) 0.39067(13) 0.57927(9) 0.0362(3) Uani 1 1 d . . . . .
H6 H 0.255776 0.411064 0.516245 0.043 Uiso 1 1 calc R U . . .

loop_
_atom_site_aniso_label
_atom_site_aniso_U_11
_atom_site_aniso_U_22
_atom_site_aniso_U_33
_atom_site_aniso_U_23
_atom_site_aniso_U_13
_atom_site_aniso_U_12
F1 0.0617(6) 0.0555(6) 0.0432(5) 0.0070(4) -0.0039(4) 0.0252(5)
N1 0.0401(6) 0.0430(7) 0.0298(6) 0.0017(5) -0.0011(5) 0.0073(5)
O1 0.0820(9) 0.0842(10) 0.0225(5) -0.0043(5) -0.0042(5) 0.0141(7)
C1 0.0335(6) 0.0371(7) 0.0225(6) -0.0017(5) -0.0007(5) -0.0044(5)
O2 0.0732(8) 0.0681(8) 0.0399(6) -0.0147(6) -0.0008(6) 0.0247(7)
C2 0.0275(6) 0.0305(6) 0.0264(6) 0.0016(5) -0.0021(5) -0.0054(5)
N2 0.0448(7) 0.0392(7) 0.0327(6) 0.0001(5) 0.0047(5) 0.0045(5)
C3 0.0329(6) 0.0358(7) 0.0227(6) 0.0026(5) -0.0025(5) -0.0027(5)
N3 0.0442(7) 0.0507(8) 0.0265(6) -0.0057(5) -0.0021(5) -0.0021(5)
C4 0.0314(6) 0.0303(6) 0.0272(6) 0.0009(5) 0.0011(5) -0.0063(5)
C5 0.0348(7) 0.0353(7) 0.0321(7) 0.0058(5) -0.0041(5) 0.0027(5)
C6 0.0403(7) 0.0433(8) 0.0240(6) 0.0046(5) -0.0061(5) -0.0012(6)

loop_
_atom_type_symbol
_atom_type_description
_atom_type_scat_dispersion_real
_atom_type_scat_dispersion_imag
_atom_type_scat_source
C C 0.0033 0.0016 'International Tables Vol C Tables 4.2.6.8 and 6.1.1.4'
H H 0.0000 0.0000 'International Tables Vol C Tables 4.2.6.8 and 6.1.1.4'
N N 0.0061 0.0033 'International Tables Vol C Tables 4.2.6.8 and 6.1.1.4'
O O 0.0106 0.0060 'International Tables Vol C Tables 4.2.6.8 and 6.1.1.4'
F F 0.0171 0.0103 'International Tables Vol C Tables 4.2.6.8 and 6.1.1.4'

loop_
_geom_angle_atom_site_label_1
_geom_angle_atom_site_label_2
_geom_angle_atom_site_label_3
_geom_angle
_geom_angle_site_symmetry_1
_geom_angle_site_symmetry_3
_geom_angle_publ_flag
C2 N1 H1B 115.1(12) . . ?
C2 N1 H1A 120.8(12) . . ?
H1B N1 H1A 119.6(16) . . ?
C6 C1 N3 117.05(11) . . ?
C6 C1 C2 120.58(12) . . ?
N3 C1 C2 122.38(12) . . ?
N1 C2 C3 118.90(12) . . ?
N1 C2 C1 123.97(12) . . ?
C3 C2 C1 117.09(12) . . ?
C4 N2 H2A 116.8(13) . . ?
C4 N2 H2B 118.0(14) . . ?
H2A N2 H2B 118.8(19) . . ?
C4 C3 C2 123.01(11) . . ?
C4 C3 H3 118.5 . . ?
C2 C3 H3 118.5 . . ?
O1 N3 O2 120.63(13) . . ?
O1 N3 C1 119.14(13) . . ?
O2 N3 C1 120.23(12) . . ?
N2 C4 C3 122.89(12) . . ?
N2 C4 C5 120.08(12) . . ?
C3 C4 C5 117.01(12) . . ?
C6 C5 F1 120.24(12) . . ?
C6 C5 C4 122.88(12) . . ?
F1 C5 C4 116.88(12) . . ?
C5 C6 C1 119.42(12) . . ?
C5 C6 H6 120.3 . . ?
C1 C6 H6 120.3 . . ?

loop_
_geom_bond_atom_site_label_1
_geom_bond_atom_site_label_2
_geom_bond_distance
_geom_bond_site_symmetry_2
_geom_bond_publ_flag
F1 C5 1.3588(15) . ?
N1 C2 1.3577(17) . ?
N1 H1B 0.887(15) . ?
N1 H1A 0.892(14) . ?
O1 N3 1.2366(17) . ?
C1 C6 1.4060(19) . ?
C1 N3 1.4140(17) . ?
C1 C2 1.4210(17) . ?
O2 N3 1.2454(17) . ?
C2 C3 1.4034(18) . ?
N2 C4 1.3618(18) . ?
N2 H2A 0.890(15) . ?
N2 H2B 0.884(15) . ?
C3 C4 1.3822(18) . ?
C3 H3 0.9300 . ?
C4 C5 1.4151(18) . ?
C5 C6 1.346(2) . ?
C6 H6 0.9300 . ?

loop_
_geom_torsion_atom_site_label_1
_geom_torsion_atom_site_label_2
_geom_torsion_atom_site_label_3
_geom_torsion_atom_site_label_4
_geom_torsion
_geom_torsion_site_symmetry_1
_geom_torsion_site_symmetry_2
_geom_torsion_site_symmetry_3
_geom_torsion_site_symmetry_4
_geom_torsion_publ_flag
C6 C1 C2 N1 179.13(12) . . . . ?
N3 C1 C2 N1 -0.5(2) . . . . ?
C6 C1 C2 C3 1.38(18) . . . . ?
N3 C1 C2 C3 -178.25(11) . . . . ?
N1 C2 C3 C4 -178.05(12) . . . . ?
C1 C2 C3 C4 -0.18(19) . . . . ?
C6 C1 N3 O1 2.4(2) . . . . ?
C2 C1 N3 O1 -177.97(13) . . . . ?
C6 C1 N3 O2 -176.90(13) . . . . ?
C2 C1 N3 O2 2.7(2) . . . . ?
C2 C3 C4 N2 -179.25(12) . . . . ?
C2 C3 C4 C5 -1.19(19) . . . . ?
N2 C4 C5 C6 179.58(13) . . . . ?
C3 C4 C5 C6 1.5(2) . . . . ?
N2 C4 C5 F1 -1.49(19) . . . . ?
C3 C4 C5 F1 -179.61(11) . . . . ?
F1 C5 C6 C1 -179.21(12) . . . . ?
C4 C5 C6 C1 -0.3(2) . . . . ?
N3 C1 C6 C5 178.50(12) . . . . ?
C2 C1 C6 C5 -1.1(2) . . . . ?
